data_2235423
loop_
_publ_author_name
'Guo, Chang-Bin'
'He, Ri-Cai'
'Li, Ai-Min'

_publ_section_title
;
 (<i>Z</i>)-3',6'-Bis(diethylamino)-2-(4-oxopent-2-en-2-ylamino)spiro[isoindoline-1,9'-xanthen]-3-one
;
_journal_coeditor_code GG2084
_journal_issue 7
_journal_name_full 'Acta Crystallographica Section E'
_journal_page_first o2205
_journal_paper_doi 10.1107/S1600536812027602
_journal_volume 68
_journal_year 2012
_chemical_formula_iupac 'C33 H38 N4 O3'
_chemical_formula_moiety 'C33 H38 N4 O3'
_chemical_formula_sum 'C33 H38 N4 O3'
_chemical_formula_weight 538.67
_chemical_name_systematic
;
(<i>Z</i>)-3',6'-Bis(diethylamino)-2-(4-oxopent-2-en-2-
ylamino)spiro[isoindoline-1,9'-xanthen]-3-one
;
_space_group_IT_number 14
_symmetry_cell_setting monoclinic
_symmetry_space_group_name_Hall '-P 2ybc'
_symmetry_space_group_name_H-M 'P 1 21/c 1'
_atom_sites_solution_hydrogens geom
_atom_sites_solution_primary direct
_atom_sites_solution_secondary difmap
_audit_creation_method SHELXL97
_cell_angle_alpha 90.00
_cell_angle_beta 103.0080(10)
_cell_angle_gamma 90.00
_cell_formula_units_Z 4
_cell_length_a 17.4255(3)
_cell_length_b 15.0965(3)
_cell_length_c 11.5354(2)
_cell_measurement_reflns_used 7869
_cell_measurement_temperature 296(2)
_cell_measurement_theta_max 28.76
_cell_measurement_theta_min 2.47
_cell_volume 2956.68(9)
_computing_cell_refinement '<i>APEX2</i> and <i>SAINT</i> (Bruker, 2007)'
_computing_data_collection '<i>APEX2</i> (Bruker, 2007)'
_computing_data_reduction '<i>SAINT</i> (Bruker, 2007)'
_computing_molecular_graphics '<i>SHELXTL</i> (Sheldrick, 2008)'
_computing_publication_material
;
<i>SHELXTL</i> (Sheldrick, 2008) and <i>PLATON</i> (Spek, 2009)
;
_computing_structure_refinement '<i>SHELXL97</i> (Sheldrick, 2008)'
_computing_structure_solution '<i>SHELXS97</i> (Sheldrick, 2008)'
_diffrn_ambient_temperature 296(2)
_diffrn_measured_fraction_theta_full 0.988
_diffrn_measured_fraction_theta_max 0.988
_diffrn_measurement_device_type 'Bruker APEXII CCD area-detector'
_diffrn_measurement_method '\w scans'
_diffrn_radiation_monochromator graphite
_diffrn_radiation_source 'fine-focus sealed tube'
_diffrn_radiation_type MoK\a
_diffrn_radiation_wavelength 0.71073
_diffrn_reflns_av_R_equivalents 0.0381
_diffrn_reflns_av_sigmaI/netI 0.0398
_diffrn_reflns_limit_h_max 22
_diffrn_reflns_limit_h_min -22
_diffrn_reflns_limit_k_max 19
_diffrn_reflns_limit_k_min -19
_diffrn_reflns_limit_l_max 15
_diffrn_reflns_limit_l_min -15
_diffrn_reflns_number 24441
_diffrn_reflns_theta_full 27.95
_diffrn_reflns_theta_max 27.95
_diffrn_reflns_theta_min 1.81
_exptl_absorpt_coefficient_mu 0.078
_exptl_absorpt_correction_T_max 0.7456
_exptl_absorpt_correction_T_min 0.6660
_exptl_absorpt_correction_type multi-scan
_exptl_absorpt_process_details '(<i>SADABS</i>; Bruker, 2007)'
_exptl_crystal_colour colorless
_exptl_crystal_density_diffrn 1.210
_exptl_crystal_density_meas 1.210
_exptl_crystal_density_method 'not measured'
_exptl_crystal_description Block
_exptl_crystal_F_000 1152
_exptl_crystal_size_max 0.26
_exptl_crystal_size_mid 0.26
_exptl_crystal_size_min 0.24
_refine_diff_density_max 0.310
_refine_diff_density_min -0.227
_refine_ls_extinction_method none
_refine_ls_goodness_of_fit_ref 1.042
_refine_ls_hydrogen_treatment mixed
_refine_ls_matrix_type full
_refine_ls_number_parameters 365
_refine_ls_number_reflns 7000
_refine_ls_number_restraints 0
_refine_ls_restrained_S_all 1.042
_refine_ls_R_factor_all 0.0978
_refine_ls_R_factor_gt 0.0546
_refine_ls_shift/su_max 0.000
_refine_ls_shift/su_mean 0.000
_refine_ls_structure_factor_coef Fsqd
_refine_ls_weighting_details 'w=1/[\s^2^(Fo^2^)+(0.0751P)^2^+0.4182P] where P=(Fo^2^+2Fc^2^)/3'
_refine_ls_weighting_scheme calc
_refine_ls_wR_factor_gt 0.1416
_refine_ls_wR_factor_ref 0.1647
_reflns_number_gt 4223
_reflns_number_total 7000
_reflns_threshold_expression I>2\s(I)
_cod_data_source_file gg2084.cif
_cod_data_source_block I
_cod_original_sg_symbol_H-M 'P 21/c'
_cod_database_code 2235423
_cod_database_fobs_code 2235423

loop_
_symmetry_equiv_pos_as_xyz
'x, y, z'
'-x, y+1/2, -z+1/2'
'-x, -y, -z'
'x, -y-1/2, z-1/2'

loop_
_atom_site_type_symbol
_atom_site_label
_atom_site_fract_x
_atom_site_fract_y
_atom_site_fract_z
_atom_site_U_iso_or_equiv
_atom_site_adp_type
_atom_site_calc_flag
_atom_site_refinement_flags
_atom_site_occupancy
_atom_site_symmetry_multiplicity
C C1 0.72483(9) 0.55285(12) 0.35969(17) 0.0411(4) Uani d . 1 1
C C2 0.79924(9) 0.58683(11) 0.40887(16) 0.0391(4) Uani d . 1 1
C C3 0.85265(10) 0.58468(13) 0.33574(18) 0.0480(5) Uani d . 1 1
H H3A 0.9032 0.6065 0.3652 0.058 Uiso calc R 1 1
C C4 0.83408(11) 0.55181(14) 0.22229(18) 0.0516(5) Uani d . 1 1
H H4A 0.8721 0.5512 0.1773 0.062 Uiso calc R 1 1
C C5 0.75792(10) 0.51884(13) 0.17260(17) 0.0464(4) Uani d . 1 1
C C6 0.70398(10) 0.51974(12) 0.24555(17) 0.0461(4) Uani d . 1 1
H H6A 0.6534 0.4978 0.2168 0.055 Uiso calc R 1 1
C C7 0.79176(13) 0.50105(16) -0.0224(2) 0.0622(6) Uani d . 1 1
H H7A 0.8178 0.5578 -0.0046 0.075 Uiso calc R 1 1
H H7B 0.7609 0.5034 -0.1036 0.075 Uiso calc R 1 1
C C8 0.85292(16) 0.43034(19) -0.0135(3) 0.0839(8) Uani d . 1 1
H H8A 0.8857 0.4430 -0.0681 0.126 Uiso calc R 1 1
H H8B 0.8276 0.3741 -0.0330 0.126 Uiso calc R 1 1
H H8C 0.8846 0.4286 0.0661 0.126 Uiso calc R 1 1
C C9 0.65814(12) 0.46323(16) 0.0011(2) 0.0661(6) Uani d . 1 1
H H9A 0.6348 0.4319 0.0580 0.079 Uiso calc R 1 1
H H9B 0.6592 0.4230 -0.0641 0.079 Uiso calc R 1 1
C C10 0.60719(17) 0.5411(2) -0.0460(3) 0.1075(11) Uani d . 1 1
H H10A 0.5551 0.5209 -0.0825 0.161 Uiso calc R 1 1
H H10B 0.6291 0.5717 -0.1040 0.161 Uiso calc R 1 1
H H10C 0.6047 0.5807 0.0182 0.161 Uiso calc R 1 1
C C11 0.81924(9) 0.61870(11) 0.53530(16) 0.0393(4) Uani d . 1 1
C C12 0.74476(9) 0.64566(12) 0.57294(17) 0.0417(4) Uani d . 1 1
C C13 0.74226(11) 0.70387(13) 0.66550(18) 0.0523(5) Uani d . 1 1
H H13A 0.7879 0.7342 0.7011 0.063 Uiso calc R 1 1
C C14 0.67532(11) 0.71844(14) 0.70650(19) 0.0555(5) Uani d . 1 1
H H14A 0.6761 0.7598 0.7665 0.067 Uiso calc R 1 1
C C15 0.60520(10) 0.67139(13) 0.65862(17) 0.0479(5) Uani d . 1 1
C C16 0.60620(10) 0.61550(12) 0.56295(18) 0.0473(5) Uani d . 1 1
H H16A 0.5607 0.5851 0.5268 0.057 Uiso calc R 1 1
C C17 0.67389(10) 0.60457(12) 0.52103(17) 0.0423(4) Uani d . 1 1
C C18 0.46914(11) 0.62613(16) 0.6584(2) 0.0612(6) Uani d . 1 1
H H18A 0.4395 0.6212 0.7199 0.073 Uiso calc R 1 1
H H18B 0.4863 0.5670 0.6431 0.073 Uiso calc R 1 1
C C19 0.41471(14) 0.6596(2) 0.5467(3) 0.0848(8) Uani d . 1 1
H H19A 0.3709 0.6198 0.5239 0.127 Uiso calc R 1 1
H H19B 0.4427 0.6630 0.4841 0.127 Uiso calc R 1 1
H H19C 0.3958 0.7174 0.5610 0.127 Uiso calc R 1 1
C C20 0.53268(13) 0.74897(16) 0.7899(2) 0.0663(6) Uani d . 1 1
H H20A 0.5831 0.7544 0.8459 0.080 Uiso calc R 1 1
H H20B 0.4942 0.7309 0.8342 0.080 Uiso calc R 1 1
C C21 0.50958(18) 0.83815(19) 0.7354(3) 0.0957(9) Uani d . 1 1
H H21A 0.5069 0.8800 0.7970 0.144 Uiso calc R 1 1
H H21B 0.4590 0.8340 0.6814 0.144 Uiso calc R 1 1
H H21C 0.5481 0.8575 0.6930 0.144 Uiso calc R 1 1
C C28 0.92523(10) 0.57242(13) 0.69867(18) 0.0491(5) Uani d . 1 1
C C27 0.94264(10) 0.66190(12) 0.65927(17) 0.0464(5) Uani d . 1 1
C C26 1.00665(11) 0.71638(15) 0.7041(2) 0.0592(6) Uani d . 1 1
H H26A 1.0454 0.6993 0.7697 0.071 Uiso calc R 1 1
C C25 1.01124(11) 0.79624(15) 0.6490(2) 0.0605(6) Uani d . 1 1
H H25A 1.0532 0.8341 0.6783 0.073 Uiso calc R 1 1
C C24 0.95405(11) 0.82103(14) 0.5504(2) 0.0569(5) Uani d . 1 1
H H24A 0.9591 0.8745 0.5127 0.068 Uiso calc R 1 1
C C23 0.88946(10) 0.76746(13) 0.50691(19) 0.0506(5) Uani d . 1 1
H H23A 0.8507 0.7848 0.4414 0.061 Uiso calc R 1 1
C C22 0.88396(9) 0.68792(12) 0.56306(17) 0.0417(4) Uani d . 1 1
C C29 0.83791(10) 0.39074(12) 0.59552(18) 0.0469(5) Uani d . 1 1
C C33 0.90031(14) 0.38742(16) 0.5252(3) 0.0764(7) Uani d . 1 1
H H33A 0.9179 0.4464 0.5140 0.115 Uiso calc R 1 1
H H33B 0.8791 0.3609 0.4490 0.115 Uiso calc R 1 1
H H33C 0.9440 0.3528 0.5673 0.115 Uiso calc R 1 1
C C30 0.80224(11) 0.31622(13) 0.6247(2) 0.0559(5) Uani d . 1 1
H H30A 0.8153 0.2625 0.5946 0.067 Uiso calc R 1 1
C C31 0.74681(12) 0.31462(15) 0.6976(2) 0.0601(6) Uani d . 1 1
C C32 0.72173(19) 0.22546(19) 0.7353(3) 0.1099(11) Uani d . 1 1
H H32A 0.6843 0.2336 0.7840 0.165 Uiso calc R 1 1
H H32B 0.7669 0.1944 0.7798 0.165 Uiso calc R 1 1
H H32C 0.6980 0.1916 0.6660 0.165 Uiso calc R 1 1
N N1 0.73857(9) 0.48717(13) 0.05820(15) 0.0580(5) Uani d . 1 1
N N2 0.85909(8) 0.54639(10) 0.61756(14) 0.0445(4) Uani d . 1 1
N N3 0.81807(9) 0.47045(10) 0.63140(15) 0.0463(4) Uani d . 1 1
N N4 0.53859(9) 0.67999(12) 0.70403(16) 0.0569(5) Uani d . 1 1
O O1 0.66609(7) 0.55024(9) 0.42302(12) 0.0517(4) Uani d . 1 1
O O2 0.96133(9) 0.52827(11) 0.78133(15) 0.0744(5) Uani d . 1 1
O O3 0.71972(9) 0.38277(11) 0.73323(15) 0.0710(5) Uani d . 1 1
H H1 0.7807(13) 0.4688(15) 0.671(2) 0.070(7) Uiso d . 1 1

loop_
_atom_site_aniso_label
_atom_site_aniso_U_11
_atom_site_aniso_U_22
_atom_site_aniso_U_33
_atom_site_aniso_U_12
_atom_site_aniso_U_13
_atom_site_aniso_U_23
C1 0.0388(8) 0.0427(9) 0.0429(11) -0.0010(7) 0.0111(8) -0.0032(9)
C2 0.0391(8) 0.0402(9) 0.0368(10) -0.0009(7) 0.0060(7) -0.0023(8)
C3 0.0387(8) 0.0578(11) 0.0466(12) -0.0077(8) 0.0078(8) -0.0049(10)
C4 0.0479(10) 0.0644(12) 0.0455(12) -0.0067(9) 0.0172(9) -0.0065(10)
C5 0.0504(10) 0.0489(10) 0.0399(11) -0.0005(8) 0.0100(9) -0.0055(9)
C6 0.0417(9) 0.0512(11) 0.0442(12) -0.0061(8) 0.0072(8) -0.0094(9)
C7 0.0704(13) 0.0709(14) 0.0463(13) -0.0035(11) 0.0156(10) -0.0087(11)
C8 0.0891(17) 0.0923(19) 0.0758(19) 0.0133(14) 0.0305(15) -0.0065(15)
C9 0.0631(12) 0.0859(17) 0.0471(13) -0.0102(11) 0.0073(11) -0.0177(12)
C10 0.0870(18) 0.146(3) 0.081(2) 0.0269(19) 0.0007(16) 0.011(2)
C11 0.0376(8) 0.0405(9) 0.0380(10) -0.0016(7) 0.0047(7) -0.0005(8)
C12 0.0394(8) 0.0442(10) 0.0407(11) -0.0020(7) 0.0073(8) -0.0033(9)
C13 0.0481(10) 0.0574(12) 0.0509(13) -0.0086(8) 0.0101(9) -0.0171(10)
C14 0.0564(11) 0.0600(12) 0.0521(13) -0.0046(9) 0.0167(10) -0.0203(11)
C15 0.0461(9) 0.0549(11) 0.0430(12) 0.0032(8) 0.0108(8) -0.0039(10)
C16 0.0407(8) 0.0547(11) 0.0461(12) -0.0053(8) 0.0090(8) -0.0097(10)
C17 0.0444(9) 0.0441(10) 0.0384(11) -0.0029(7) 0.0092(8) -0.0081(9)
C18 0.0515(10) 0.0751(15) 0.0618(15) -0.0025(10) 0.0229(11) -0.0047(12)
C19 0.0626(13) 0.108(2) 0.0784(19) -0.0008(13) 0.0049(13) -0.0022(17)
C20 0.0628(12) 0.0779(15) 0.0641(15) 0.0054(11) 0.0270(11) -0.0147(13)
C21 0.106(2) 0.0736(18) 0.105(2) 0.0087(15) 0.0189(18) -0.0119(17)
C28 0.0422(9) 0.0573(12) 0.0446(12) -0.0013(8) 0.0029(9) 0.0054(10)
C27 0.0408(8) 0.0536(11) 0.0434(11) -0.0055(8) 0.0066(8) -0.0021(9)
C26 0.0455(10) 0.0753(15) 0.0516(13) -0.0125(9) -0.0001(9) -0.0002(12)
C25 0.0480(10) 0.0632(13) 0.0693(16) -0.0180(9) 0.0113(11) -0.0093(12)
C24 0.0572(11) 0.0474(11) 0.0680(15) -0.0082(9) 0.0182(11) -0.0020(11)
C23 0.0487(10) 0.0474(11) 0.0532(13) -0.0014(8) 0.0062(9) 0.0025(10)
C22 0.0384(8) 0.0458(10) 0.0397(11) -0.0030(7) 0.0064(8) -0.0049(9)
C29 0.0438(9) 0.0476(11) 0.0469(12) 0.0064(8) 0.0049(8) -0.0012(9)
C33 0.0751(14) 0.0654(14) 0.099(2) 0.0142(11) 0.0411(14) -0.0054(14)
C30 0.0557(11) 0.0431(11) 0.0652(15) 0.0015(8) 0.0058(10) -0.0049(10)
C31 0.0600(11) 0.0571(13) 0.0596(15) -0.0134(10) 0.0058(11) -0.0025(12)
C32 0.126(2) 0.0762(18) 0.134(3) -0.0367(17) 0.043(2) 0.007(2)
N1 0.0552(9) 0.0793(12) 0.0401(10) -0.0082(8) 0.0122(8) -0.0151(9)
N2 0.0445(7) 0.0429(8) 0.0433(9) -0.0051(6) 0.0039(7) 0.0028(7)
N3 0.0479(8) 0.0430(9) 0.0508(10) -0.0037(7) 0.0166(8) -0.0003(8)
N4 0.0488(8) 0.0699(11) 0.0556(11) 0.0002(8) 0.0190(8) -0.0136(9)
O1 0.0432(6) 0.0642(8) 0.0505(8) -0.0143(6) 0.0164(6) -0.0221(7)
O2 0.0680(9) 0.0804(11) 0.0629(11) -0.0071(8) -0.0106(8) 0.0246(9)
O3 0.0750(9) 0.0730(11) 0.0710(12) -0.0168(8) 0.0293(9) -0.0126(9)

loop_
_atom_type_symbol
_atom_type_description
_atom_type_scat_dispersion_real
_atom_type_scat_dispersion_imag
_atom_type_scat_source
C C 0.0033 0.0016 'International Tables Vol C Tables 4.2.6.8 and 6.1.1.4'
H H 0.0000 0.0000 'International Tables Vol C Tables 4.2.6.8 and 6.1.1.4'
N N 0.0061 0.0033 'International Tables Vol C Tables 4.2.6.8 and 6.1.1.4'
O O 0.0106 0.0060 'International Tables Vol C Tables 4.2.6.8 and 6.1.1.4'

loop_
_geom_angle_atom_site_label_1
_geom_angle_atom_site_label_2
_geom_angle_atom_site_label_3
_geom_angle
C6 C1 O1 115.22(14)
C6 C1 C2 122.99(16)
O1 C1 C2 121.79(16)
C3 C2 C1 115.71(16)
C3 C2 C11 123.82(14)
C1 C2 C11 120.39(15)
C4 C3 C2 122.84(16)
C4 C3 H3A 118.6
C2 C3 H3A 118.6
C3 C4 C5 120.94(17)
C3 C4 H4A 119.5
C5 C4 H4A 119.5
N1 C5 C6 122.01(16)
N1 C5 C4 121.20(16)
C6 C5 C4 116.79(17)
C1 C6 C5 120.72(16)
C1 C6 H6A 119.6
C5 C6 H6A 119.6
N1 C7 C8 113.3(2)
N1 C7 H7A 108.9
C8 C7 H7A 108.9
N1 C7 H7B 108.9
C8 C7 H7B 108.9
H7A C7 H7B 107.7
C7 C8 H8A 109.5
C7 C8 H8B 109.5
H8A C8 H8B 109.5
C7 C8 H8C 109.5
H8A C8 H8C 109.5
H8B C8 H8C 109.5
N1 C9 C10 113.6(2)
N1 C9 H9A 108.8
C10 C9 H9A 108.8
N1 C9 H9B 108.8
C10 C9 H9B 108.8
H9A C9 H9B 107.7
C9 C10 H10A 109.5
C9 C10 H10B 109.5
H10A C10 H10B 109.5
C9 C10 H10C 109.5
H10A C10 H10C 109.5
H10B C10 H10C 109.5
C2 C11 N2 110.65(14)
C2 C11 C12 109.78(13)
N2 C11 C12 108.48(14)
C2 C11 C22 115.13(15)
N2 C11 C22 98.65(13)
C12 C11 C22 113.49(14)
C13 C12 C17 115.72(16)
C13 C12 C11 124.54(15)
C17 C12 C11 119.46(16)
C14 C13 C12 122.82(17)
C14 C13 H13A 118.6
C12 C13 H13A 118.6
C13 C14 C15 120.80(18)
C13 C14 H14A 119.6
C15 C14 H14A 119.6
N4 C15 C16 121.23(16)
N4 C15 C14 122.02(17)
C16 C15 C14 116.75(16)
C17 C16 C15 120.92(16)
C17 C16 H16A 119.5
C15 C16 H16A 119.5
O1 C17 C16 115.08(15)
O1 C17 C12 122.17(15)
C16 C17 C12 122.76(17)
N4 C18 C19 115.8(2)
N4 C18 H18A 108.3
C19 C18 H18A 108.3
N4 C18 H18B 108.3
C19 C18 H18B 108.3
H18A C18 H18B 107.4
C18 C19 H19A 109.5
C18 C19 H19B 109.5
H19A C19 H19B 109.5
C18 C19 H19C 109.5
H19A C19 H19C 109.5
H19B C19 H19C 109.5
N4 C20 C21 114.2(2)
N4 C20 H20A 108.7
C21 C20 H20A 108.7
N4 C20 H20B 108.7
C21 C20 H20B 108.7
H20A C20 H20B 107.6
C20 C21 H21A 109.5
C20 C21 H21B 109.5
H21A C21 H21B 109.5
C20 C21 H21C 109.5
H21A C21 H21C 109.5
H21B C21 H21C 109.5
O2 C28 N2 125.88(18)
O2 C28 C27 129.50(18)
N2 C28 C27 104.58(16)
C22 C27 C26 121.10(18)
C22 C27 C28 109.86(15)
C26 C27 C28 129.03(18)
C25 C26 C27 118.22(19)
C25 C26 H26A 120.9
C27 C26 H26A 120.9
C26 C25 C24 120.76(18)
C26 C25 H25A 119.6
C24 C25 H25A 119.6
C23 C24 C25 121.02(19)
C23 C24 H24A 119.5
C25 C24 H24A 119.5
C22 C23 C24 118.40(18)
C22 C23 H23A 120.8
C24 C23 H23A 120.8
C23 C22 C27 120.44(16)
C23 C22 C11 128.89(16)
C27 C22 C11 110.67(15)
N3 C29 C30 119.99(17)
N3 C29 C33 117.77(17)
C30 C29 C33 122.24(18)
C29 C33 H33A 109.5
C29 C33 H33B 109.5
H33A C33 H33B 109.5
C29 C33 H33C 109.5
H33A C33 H33C 109.5
H33B C33 H33C 109.5
C29 C30 C31 124.77(19)
C29 C30 H30A 117.6
C31 C30 H30A 117.6
O3 C31 C30 122.95(19)
O3 C31 C32 119.2(2)
C30 C31 C32 117.8(2)
C31 C32 H32A 109.5
C31 C32 H32B 109.5
H32A C32 H32B 109.5
C31 C32 H32C 109.5
H32A C32 H32C 109.5
H32B C32 H32C 109.5
C5 N1 C9 121.71(16)
C5 N1 C7 120.39(16)
C9 N1 C7 115.47(17)
C28 N2 N3 122.57(16)
C28 N2 C11 114.82(14)
N3 N2 C11 119.79(13)
C29 N3 N2 122.22(16)
C29 N3 H1 114.1(15)
N2 N3 H1 123.3(15)
C15 N4 C18 120.76(16)
C15 N4 C20 121.22(17)
C18 N4 C20 117.73(16)
C17 O1 C1 117.87(13)

loop_
_geom_bond_atom_site_label_1
_geom_bond_atom_site_label_2
_geom_bond_distance
C1 C6 1.378(3)
C1 O1 1.386(2)
C1 C2 1.391(2)
C2 C3 1.390(2)
C2 C11 1.500(3)
C3 C4 1.369(3)
C3 H3A 0.9300
C4 C5 1.412(3)
C4 H4A 0.9300
C5 N1 1.372(2)
C5 C6 1.396(2)
C6 H6A 0.9300
C7 N1 1.468(3)
C7 C8 1.496(3)
C7 H7A 0.9700
C7 H7B 0.9700
C8 H8A 0.9600
C8 H8B 0.9600
C8 H8C 0.9600
C9 N1 1.454(3)
C9 C10 1.500(4)
C9 H9A 0.9700
C9 H9B 0.9700
C10 H10A 0.9600
C10 H10B 0.9600
C10 H10C 0.9600
C11 N2 1.509(2)
C11 C12 1.514(2)
C11 C22 1.518(2)
C12 C13 1.391(3)
C12 C17 1.391(2)
C13 C14 1.371(3)
C13 H13A 0.9300
C14 C15 1.414(3)
C14 H14A 0.9300
C15 N4 1.383(2)
C15 C16 1.392(3)
C16 C17 1.382(2)
C16 H16A 0.9300
C17 O1 1.379(2)
C18 N4 1.455(3)
C18 C19 1.505(3)
C18 H18A 0.9700
C18 H18B 0.9700
C19 H19A 0.9600
C19 H19B 0.9600
C19 H19C 0.9600
C20 N4 1.456(3)
C20 C21 1.502(4)
C20 H20A 0.9700
C20 H20B 0.9700
C21 H21A 0.9600
C21 H21B 0.9600
C21 H21C 0.9600
C28 O2 1.216(2)
C28 N2 1.368(2)
C28 C27 1.478(3)
C27 C22 1.386(3)
C27 C26 1.389(3)
C26 C25 1.374(3)
C26 H26A 0.9300
C25 C24 1.385(3)
C25 H25A 0.9300
C24 C23 1.385(3)
C24 H24A 0.9300
C23 C22 1.378(3)
C23 H23A 0.9300
C29 N3 1.343(2)
C29 C30 1.364(3)
C29 C33 1.497(3)
C33 H33A 0.9600
C33 H33B 0.9600
C33 H33C 0.9600
C30 C31 1.416(3)
C30 H30A 0.9300
C31 O3 1.240(3)
C31 C32 1.509(3)
C32 H32A 0.9600
C32 H32B 0.9600
C32 H32C 0.9600
N2 N3 1.379(2)
N3 H1 0.88(2)

loop_
_geom_hbond_atom_site_label_D
_geom_hbond_atom_site_label_H
_geom_hbond_atom_site_label_A
_geom_hbond_site_symmetry_A
_geom_hbond_distance_DH
_geom_hbond_distance_HA
_geom_hbond_distance_DA
_geom_hbond_angle_DHA
_geom_hbond_publ_flag
N3 H1 O3 1_555 0.88(2) 1.92(2) 2.641(2) 139(2) yes
C33 H33A N2 1_555 0.96 2.30 2.785(3) 110 yes
C7 H7B O3 1_554 0.97 2.60 3.334(3) 133 yes

loop_
_geom_torsion_atom_site_label_1
_geom_torsion_atom_site_label_2
_geom_torsion_atom_site_label_3
_geom_torsion_atom_site_label_4
_geom_torsion
C6 C1 C2 C3 -0.7(3)
O1 C1 C2 C3 179.48(16)
C6 C1 C2 C11 -177.65(17)
O1 C1 C2 C11 2.5(3)
C1 C2 C3 C4 0.3(3)
C11 C2 C3 C4 177.12(18)
C2 C3 C4 C5 0.8(3)
C3 C4 C5 N1 178.90(19)
C3 C4 C5 C6 -1.4(3)
O1 C1 C6 C5 179.87(17)
C2 C1 C6 C5 0.0(3)
N1 C5 C6 C1 -179.30(19)
C4 C5 C6 C1 1.0(3)
C3 C2 C11 N2 -82.0(2)
C1 C2 C11 N2 94.69(18)
C3 C2 C11 C12 158.27(17)
C1 C2 C11 C12 -25.0(2)
C3 C2 C11 C22 28.7(2)
C1 C2 C11 C22 -154.56(16)
C2 C11 C12 C13 -157.51(18)
N2 C11 C12 C13 81.5(2)
C22 C11 C12 C13 -27.1(3)
C2 C11 C12 C17 28.9(2)
N2 C11 C12 C17 -92.1(2)
C22 C11 C12 C17 159.33(17)
C17 C12 C13 C14 2.0(3)
C11 C12 C13 C14 -171.81(19)
C12 C13 C14 C15 2.5(3)
C13 C14 C15 N4 175.21(19)
C13 C14 C15 C16 -4.7(3)
N4 C15 C16 C17 -177.43(18)
C14 C15 C16 C17 2.5(3)
C15 C16 C17 O1 -177.51(18)
C15 C16 C17 C12 2.0(3)
C13 C12 C17 O1 175.24(18)
C11 C12 C17 O1 -10.6(3)
C13 C12 C17 C16 -4.3(3)
C11 C12 C17 C16 169.85(17)
O2 C28 C27 C22 -178.0(2)
N2 C28 C27 C22 4.3(2)
O2 C28 C27 C26 3.0(4)
N2 C28 C27 C26 -174.7(2)
C22 C27 C26 C25 -1.3(3)
C28 C27 C26 C25 177.6(2)
C27 C26 C25 C24 -0.9(3)
C26 C25 C24 C23 2.1(3)
C25 C24 C23 C22 -1.1(3)
C24 C23 C22 C27 -1.2(3)
C24 C23 C22 C11 178.60(18)
C26 C27 C22 C23 2.4(3)
C28 C27 C22 C23 -176.69(17)
C26 C27 C22 C11 -177.41(17)
C28 C27 C22 C11 3.5(2)
C2 C11 C22 C23 53.6(2)
N2 C11 C22 C23 171.29(18)
C12 C11 C22 C23 -74.1(2)
C2 C11 C22 C27 -126.66(17)
N2 C11 C22 C27 -8.93(18)
C12 C11 C22 C27 105.64(18)
N3 C29 C30 C31 -3.6(3)
C33 C29 C30 C31 175.6(2)
C29 C30 C31 O3 7.0(4)
C29 C30 C31 C32 -171.5(2)
C6 C5 N1 C9 8.0(3)
C4 C5 N1 C9 -172.3(2)
C6 C5 N1 C7 169.48(19)
C4 C5 N1 C7 -10.9(3)
C10 C9 N1 C5 79.8(3)
C10 C9 N1 C7 -82.5(3)
C8 C7 N1 C5 87.5(3)
C8 C7 N1 C9 -109.9(2)
O2 C28 N2 N3 10.4(3)
C27 C28 N2 N3 -171.76(15)
O2 C28 N2 C11 171.30(19)
C27 C28 N2 C11 -10.9(2)
C2 C11 N2 C28 133.47(16)
C12 C11 N2 C28 -106.05(17)
C22 C11 N2 C28 12.38(19)
C2 C11 N2 N3 -65.08(19)
C12 C11 N2 N3 55.4(2)
C22 C11 N2 N3 173.83(15)
C30 C29 N3 N2 171.54(17)
C33 C29 N3 N2 -7.6(3)
C28 N2 N3 C29 -85.6(2)
C11 N2 N3 C29 114.41(19)
C16 C15 N4 C18 4.3(3)
C14 C15 N4 C18 -175.7(2)
C16 C15 N4 C20 -169.4(2)
C14 C15 N4 C20 10.7(3)
C19 C18 N4 C15 -83.0(3)
C19 C18 N4 C20 90.9(2)
C21 C20 N4 C15 81.3(3)
C21 C20 N4 C18 -92.6(3)
C16 C17 O1 C1 164.94(16)
C12 C17 O1 C1 -14.6(3)
C6 C1 O1 C17 -160.98(17)
C2 C1 O1 C17 18.9(2)

loop_
_cod_related_entry_id
_cod_related_entry_database
_cod_related_entry_code
1 ChemSpider 30657862
